data_4120609
loop_
_publ_author_name
'Hadlington, Terrance J.'
'Hermann, Markus'
'Frenking, Gernot'
'Jones, Cameron'

_publ_section_title
;
 Low Coordinate Germanium(II) and Tin(II) Hydride Complexes: Efficient
 Catalysts for the Hydroboration of Carbonyl Compounds.
;
_journal_issue 8
_journal_name_full 'Journal of the American Chemical Society'
_journal_page_first 3028
_journal_paper_doi 10.1021/ja5006477
_journal_volume 136
_journal_year 2014
_chemical_formula_sum 'C48 H61 N O Si Sn'
_chemical_formula_weight 814.76
_chemical_name_systematic
; 
 ? 
;
_space_group_IT_number 2
_symmetry_cell_setting triclinic
_symmetry_space_group_name_Hall '-P 1'
_symmetry_space_group_name_H-M 'P -1'
_atom_sites_solution_hydrogens geom
_atom_sites_solution_primary direct
_atom_sites_solution_secondary difmap
_audit_creation_method SHELXL-97
_cell_angle_alpha 93.820(4)
_cell_angle_beta 95.712(4)
_cell_angle_gamma 107.061(4)
_cell_formula_units_Z 2
_cell_length_a 10.3523(5)
_cell_length_b 14.1047(7)
_cell_length_c 15.5350(7)
_cell_measurement_temperature 123(2)
_cell_volume 2146.79(19)
_computing_structure_refinement 'SHELXL-97 (Sheldrick, 1997)'
_computing_structure_solution 'SHELXS-97 (Sheldrick, 1990)'
_diffrn_ambient_temperature 123(2)
_diffrn_measured_fraction_theta_full 0.995
_diffrn_measured_fraction_theta_max 0.995
_diffrn_measurement_device_type 'Bruker Apex X8'
_diffrn_radiation_monochromator graphite
_diffrn_radiation_source 'fine-focus sealed tube'
_diffrn_radiation_type MoK\a
_diffrn_radiation_wavelength 0.71073
_diffrn_reflns_av_R_equivalents 0.0308
_diffrn_reflns_av_sigmaI/netI 0.0451
_diffrn_reflns_limit_h_max 12
_diffrn_reflns_limit_h_min -11
_diffrn_reflns_limit_k_max 17
_diffrn_reflns_limit_k_min -17
_diffrn_reflns_limit_l_max 19
_diffrn_reflns_limit_l_min -19
_diffrn_reflns_number 16629
_diffrn_reflns_theta_full 26.00
_diffrn_reflns_theta_max 26.00
_diffrn_reflns_theta_min 2.92
_exptl_absorpt_coefficient_mu 0.658
_exptl_absorpt_correction_T_max 0.827
_exptl_absorpt_correction_T_min 0.730
_exptl_absorpt_correction_type multi-scan
_exptl_absorpt_process_details 'Sortav (Blessing)'
_exptl_crystal_colour colorless
_exptl_crystal_density_diffrn 1.260
_exptl_crystal_density_method 'not measured'
_exptl_crystal_description block
_exptl_crystal_F_000 856
_exptl_crystal_size_max 0.50
_exptl_crystal_size_mid 0.30
_exptl_crystal_size_min 0.30
_refine_diff_density_max 2.738
_refine_diff_density_min -0.717
_refine_diff_density_rms 0.129
_refine_ls_extinction_method none
_refine_ls_goodness_of_fit_ref 1.156
_refine_ls_hydrogen_treatment constr
_refine_ls_matrix_type full
_refine_ls_number_parameters 480
_refine_ls_number_reflns 8396
_refine_ls_number_restraints 0
_refine_ls_restrained_S_all 1.156
_refine_ls_R_factor_all 0.0580
_refine_ls_R_factor_gt 0.0511
_refine_ls_shift/su_max 0.001
_refine_ls_shift/su_mean 0.000
_refine_ls_structure_factor_coef Fsqd
_refine_ls_weighting_details 'calc w=1/[\s^2^(Fo^2^)+(0.0459P)^2^+10.9598P] where P=(Fo^2^+2Fc^2^)/3'
_refine_ls_weighting_scheme calc
_refine_ls_wR_factor_gt 0.1423
_refine_ls_wR_factor_ref 0.1458
_reflns_number_gt 7650
_reflns_number_total 8396
_reflns_threshold_expression >2sigma(I)
_cod_data_source_file ja5006477_si_006.cif
_cod_data_source_block LSnOBut
_cod_original_cell_volume 2146.79(18)
_cod_original_sg_symbol_H-M P-1
_cod_database_code 4120609

loop_
_symmetry_equiv_pos_as_xyz
'x, y, z'
'-x, -y, -z'

loop_
_atom_site_label
_atom_site_type_symbol
_atom_site_fract_x
_atom_site_fract_y
_atom_site_fract_z
_atom_site_U_iso_or_equiv
_atom_site_adp_type
_atom_site_occupancy
_atom_site_symmetry_multiplicity
_atom_site_calc_flag
_atom_site_refinement_flags
Sn1 Sn 0.66102(3) 0.85425(2) 0.73935(2) 0.01857(11) Uani 1 1 d .
Si1 Si 0.33042(12) 0.88532(9) 0.73683(8) 0.0144(2) Uani 1 1 d .
N1 N 0.4482(4) 0.8155(3) 0.7384(2) 0.0141(7) Uani 1 1 d .
O1 O 0.6790(3) 0.9943(2) 0.7122(2) 0.0264(8) Uani 1 1 d .
C2 C 0.3809(4) 0.6608(3) 0.8135(3) 0.0148(8) Uani 1 1 d .
C1 C 0.3971(4) 0.7078(3) 0.7360(3) 0.0129(8) Uani 1 1 d .
C23 C 0.3984(4) 0.6947(3) 0.5719(3) 0.0139(8) Uani 1 1 d .
H23 H 0.3899 0.7634 0.5808 0.017 Uiso 1 1 calc R
C30 C 0.2958(5) 0.6425(3) 0.4928(3) 0.0163(9) Uani 1 1 d .
C4 C 0.2897(4) 0.4974(3) 0.7298(3) 0.0149(8) Uani 1 1 d .
C6 C 0.3659(4) 0.6476(3) 0.6561(3) 0.0134(8) Uani 1 1 d .
C7 C 0.2342(5) 0.3839(3) 0.7250(3) 0.0190(9) Uani 1 1 d .
H7 H 0.1555 0.3623 0.6778 0.023 Uiso 1 1 calc R
C36 C 0.2665(5) 0.8984(3) 0.6204(3) 0.0173(9) Uani 1 1 d .
H36 H 0.2401 0.8302 0.5887 0.021 Uiso 1 1 calc R
C3 C 0.3258(4) 0.5570(3) 0.8085(3) 0.0172(9) Uani 1 1 d .
H3 H 0.3126 0.5262 0.8609 0.021 Uiso 1 1 calc R
C5 C 0.3129(4) 0.5447(3) 0.6544(3) 0.0150(8) Uani 1 1 d .
H5 H 0.2918 0.5053 0.6000 0.018 Uiso 1 1 calc R
C11 C 0.3484(5) 0.6780(3) 0.9743(3) 0.0173(9) Uani 1 1 d .
C18 C 0.6727(5) 0.8207(4) 0.9691(3) 0.0246(10) Uani 1 1 d .
H18 H 0.6387 0.8751 0.9812 0.030 Uiso 1 1 calc R
C24 C 0.5470(4) 0.7087(3) 0.5576(3) 0.0151(8) Uani 1 1 d .
C31 C 0.3353(5) 0.6123(4) 0.4150(3) 0.0214(10) Uani 1 1 d .
H31 H 0.4291 0.6228 0.4102 0.026 Uiso 1 1 calc R
C10 C 0.4340(4) 0.7193(3) 0.9027(3) 0.0164(9) Uani 1 1 d .
H10 H 0.4278 0.7882 0.8973 0.020 Uiso 1 1 calc R
C12 C 0.2059(5) 0.6498(4) 0.9605(3) 0.0226(10) Uani 1 1 d .
H12 H 0.1619 0.6517 0.9043 0.027 Uiso 1 1 calc R
C17 C 0.5842(5) 0.7297(3) 0.9267(3) 0.0173(9) Uani 1 1 d .
C42 C 0.1800(5) 0.8177(4) 0.7937(3) 0.0211(9) Uani 1 1 d .
H42 H 0.2196 0.7936 0.8461 0.025 Uiso 1 1 calc R
C26 C 0.7460(5) 0.6513(4) 0.5577(3) 0.0238(10) Uani 1 1 d .
H26 H 0.7883 0.6011 0.5680 0.029 Uiso 1 1 calc R
C27 C 0.8184(5) 0.7391(4) 0.5273(3) 0.0262(10) Uani 1 1 d .
H27 H 0.9101 0.7493 0.5168 0.031 Uiso 1 1 calc R
C29 C 0.6210(5) 0.7963(4) 0.5264(3) 0.0228(10) Uani 1 1 d .
H29 H 0.5786 0.8461 0.5146 0.027 Uiso 1 1 calc R
C39 C 0.4240(5) 1.0123(3) 0.7946(3) 0.0202(9) Uani 1 1 d .
H39 H 0.5090 1.0354 0.7664 0.024 Uiso 1 1 calc R
C25 C 0.6117(5) 0.6365(3) 0.5731(3) 0.0201(9) Uani 1 1 d .
H25 H 0.5634 0.5763 0.5946 0.024 Uiso 1 1 calc R
C16 C 0.4071(5) 0.6727(4) 1.0578(3) 0.0314(12) Uani 1 1 d .
H16 H 0.5035 0.6905 1.0698 0.038 Uiso 1 1 calc R
C41 C 0.3545(6) 1.0950(4) 0.7845(4) 0.0305(11) Uani 1 1 d .
H41A H 0.2669 1.0754 0.8079 0.046 Uiso 1 1 calc R
H41B H 0.3392 1.1044 0.7228 0.046 Uiso 1 1 calc R
H41C H 0.4132 1.1575 0.8165 0.046 Uiso 1 1 calc R
C37 C 0.3807(5) 0.9638(4) 0.5749(3) 0.0228(10) Uani 1 1 d .
H37A H 0.3492 0.9601 0.5128 0.034 Uiso 1 1 calc R
H37B H 0.4606 0.9399 0.5823 0.034 Uiso 1 1 calc R
H37C H 0.4052 1.0330 0.6007 0.034 Uiso 1 1 calc R
C19 C 0.8093(5) 0.8307(4) 0.9930(3) 0.0287(11) Uani 1 1 d .
H19 H 0.8684 0.8926 1.0202 0.034 Uiso 1 1 calc R
C45 C 0.7980(5) 1.0800(4) 0.7276(3) 0.0273(11) Uani 1 1 d .
C40 C 0.4734(6) 1.0094(4) 0.8903(3) 0.0290(11) Uani 1 1 d .
H40A H 0.5255 1.0769 0.9159 0.044 Uiso 1 1 calc R
H40B H 0.5316 0.9658 0.8945 0.044 Uiso 1 1 calc R
H40C H 0.3948 0.9837 0.9216 0.044 Uiso 1 1 calc R
C22 C 0.6377(5) 0.6513(4) 0.9114(3) 0.0278(11) Uani 1 1 d .
H22 H 0.5800 0.5894 0.8832 0.033 Uiso 1 1 calc R
C35 C 0.1569(5) 0.6271(3) 0.4971(3) 0.0205(9) Uani 1 1 d .
H35 H 0.1278 0.6473 0.5495 0.025 Uiso 1 1 calc R
C38 C 0.1399(5) 0.9346(4) 0.6075(3) 0.0232(10) Uani 1 1 d .
H38A H 0.1599 1.0011 0.6385 0.035 Uiso 1 1 calc R
H38B H 0.0638 0.8882 0.6304 0.035 Uiso 1 1 calc R
H38C H 0.1155 0.9375 0.5454 0.035 Uiso 1 1 calc R
C34 C 0.0608(5) 0.5827(4) 0.4258(3) 0.0276(11) Uani 1 1 d .
H34 H -0.0330 0.5735 0.4297 0.033 Uiso 1 1 calc R
C32 C 0.2379(5) 0.5666(4) 0.3440(3) 0.0270(11) Uani 1 1 d .
H32 H 0.2659 0.5455 0.2916 0.032 Uiso 1 1 calc R
C44 C 0.0802(5) 0.7247(4) 0.7405(3) 0.0277(11) Uani 1 1 d .
H44A H 0.0084 0.6931 0.7753 0.042 Uiso 1 1 calc R
H44B H 0.1292 0.6775 0.7248 0.042 Uiso 1 1 calc R
H44C H 0.0392 0.7441 0.6875 0.042 Uiso 1 1 calc R
C28 C 0.7557(5) 0.8118(4) 0.5124(3) 0.0277(11) Uani 1 1 d .
H28 H 0.8051 0.8726 0.4924 0.033 Uiso 1 1 calc R
C13 C 0.1273(5) 0.6192(4) 1.0267(3) 0.0243(10) Uani 1 1 d .
H13 H 0.0309 0.6008 1.0156 0.029 Uiso 1 1 calc R
C20 C 0.8603(5) 0.7518(4) 0.9777(3) 0.0306(11) Uani 1 1 d .
H20 H 0.9536 0.7590 0.9952 0.037 Uiso 1 1 calc R
C33 C 0.1005(5) 0.5519(4) 0.3495(3) 0.0277(11) Uani 1 1 d .
H33 H 0.0345 0.5209 0.3011 0.033 Uiso 1 1 calc R
C43 C 0.1005(6) 0.8864(4) 0.8280(4) 0.0332(12) Uani 1 1 d .
H43A H 0.0678 0.9180 0.7796 0.050 Uiso 1 1 calc R
H43B H 0.1607 0.9379 0.8716 0.050 Uiso 1 1 calc R
H43C H 0.0228 0.8469 0.8544 0.050 Uiso 1 1 calc R
C14 C 0.1891(6) 0.6157(4) 1.1081(3) 0.0332(12) Uani 1 1 d .
H14 H 0.1355 0.5949 1.1536 0.040 Uiso 1 1 calc R
C8 C 0.1815(7) 0.3452(4) 0.8076(4) 0.0460(17) Uani 1 1 d .
H8A H 0.1416 0.2726 0.7982 0.069 Uiso 1 1 calc R
H8B H 0.1118 0.3755 0.8229 0.069 Uiso 1 1 calc R
H8C H 0.2568 0.3625 0.8550 0.069 Uiso 1 1 calc R
C21 C 0.7744(6) 0.6622(4) 0.9367(4) 0.0344(12) Uani 1 1 d .
H21 H 0.8090 0.6078 0.9258 0.041 Uiso 1 1 calc R
C9 C 0.3397(6) 0.3369(4) 0.6988(5) 0.0415(14) Uani 1 1 d .
H9A H 0.4185 0.3562 0.7438 0.062 Uiso 1 1 calc R
H9B H 0.3685 0.3597 0.6436 0.062 Uiso 1 1 calc R
H9C H 0.3005 0.2642 0.6920 0.062 Uiso 1 1 calc R
C48 C 0.9062(6) 1.0648(4) 0.6751(4) 0.0383(13) Uani 1 1 d .
H48A H 0.9337 1.0078 0.6936 0.057 Uiso 1 1 calc R
H48B H 0.9852 1.1248 0.6843 0.057 Uiso 1 1 calc R
H48C H 0.8700 1.0520 0.6133 0.057 Uiso 1 1 calc R
C15 C 0.3283(6) 0.6420(5) 1.1239(4) 0.0449(16) Uani 1 1 d .
H15 H 0.3710 0.6393 1.1803 0.054 Uiso 1 1 calc R
C47 C 0.8496(8) 1.0964(5) 0.8245(4) 0.058(2) Uani 1 1 d .
H47A H 0.7763 1.1025 0.8577 0.087 Uiso 1 1 calc R
H47B H 0.9266 1.1576 0.8365 0.087 Uiso 1 1 calc R
H47C H 0.8792 1.0396 0.8415 0.087 Uiso 1 1 calc R
C46 C 0.7528(7) 1.1676(4) 0.6984(5) 0.0514(18) Uani 1 1 d .
H46A H 0.7143 1.1533 0.6370 0.077 Uiso 1 1 calc R
H46B H 0.8314 1.2278 0.7057 0.077 Uiso 1 1 calc R
H46C H 0.6837 1.1779 0.7335 0.077 Uiso 1 1 calc R

loop_
_atom_site_aniso_label
_atom_site_aniso_U_11
_atom_site_aniso_U_22
_atom_site_aniso_U_33
_atom_site_aniso_U_23
_atom_site_aniso_U_13
_atom_site_aniso_U_12
Sn1 0.01516(17) 0.01686(17) 0.02355(18) 0.00133(12) 0.00137(12) 0.00512(12)
Si1 0.0154(6) 0.0136(5) 0.0161(6) 0.0032(5) 0.0034(4) 0.0067(5)
N1 0.0153(18) 0.0102(16) 0.0170(17) 0.0015(14) 0.0006(14) 0.0044(14)
O1 0.0213(17) 0.0143(16) 0.043(2) 0.0026(15) 0.0039(15) 0.0039(13)
C2 0.014(2) 0.016(2) 0.015(2) 0.0057(17) 0.0032(16) 0.0059(17)
C1 0.0100(19) 0.0127(19) 0.017(2) 0.0023(16) 0.0018(15) 0.0046(15)
C23 0.014(2) 0.0135(19) 0.015(2) 0.0007(16) 0.0016(16) 0.0064(16)
C30 0.021(2) 0.014(2) 0.015(2) 0.0052(17) 0.0003(17) 0.0057(17)
C4 0.012(2) 0.015(2) 0.018(2) 0.0015(17) 0.0006(16) 0.0048(16)
C6 0.0098(19) 0.0128(19) 0.019(2) 0.0030(16) 0.0019(16) 0.0047(16)
C7 0.020(2) 0.016(2) 0.018(2) 0.0026(17) -0.0017(17) 0.0022(17)
C36 0.019(2) 0.018(2) 0.016(2) 0.0045(17) 0.0020(17) 0.0065(18)
C3 0.018(2) 0.018(2) 0.018(2) 0.0041(17) 0.0022(17) 0.0072(17)
C5 0.013(2) 0.016(2) 0.015(2) -0.0006(17) -0.0016(16) 0.0050(16)
C11 0.025(2) 0.014(2) 0.015(2) 0.0008(17) 0.0022(17) 0.0081(18)
C18 0.019(2) 0.027(2) 0.025(2) 0.011(2) -0.0014(19) 0.002(2)
C24 0.016(2) 0.014(2) 0.014(2) -0.0011(16) 0.0003(16) 0.0036(16)
C31 0.022(2) 0.026(2) 0.017(2) 0.0055(19) 0.0043(18) 0.0070(19)
C10 0.019(2) 0.014(2) 0.017(2) 0.0046(17) 0.0017(17) 0.0059(17)
C12 0.024(2) 0.025(2) 0.020(2) 0.0072(19) 0.0018(19) 0.010(2)
C17 0.020(2) 0.019(2) 0.013(2) 0.0024(17) 0.0018(17) 0.0062(18)
C42 0.019(2) 0.026(2) 0.023(2) 0.0097(19) 0.0067(18) 0.0113(19)
C26 0.021(2) 0.025(2) 0.028(2) 0.003(2) 0.0013(19) 0.012(2)
C27 0.016(2) 0.031(3) 0.030(3) -0.001(2) 0.0066(19) 0.005(2)
C29 0.024(2) 0.022(2) 0.025(2) 0.006(2) 0.0081(19) 0.0096(19)
C39 0.025(2) 0.017(2) 0.019(2) -0.0006(18) 0.0035(18) 0.0089(19)
C25 0.022(2) 0.016(2) 0.023(2) 0.0033(18) 0.0015(18) 0.0070(18)
C16 0.025(3) 0.045(3) 0.022(2) 0.009(2) 0.000(2) 0.006(2)
C41 0.041(3) 0.023(2) 0.032(3) 0.000(2) 0.004(2) 0.017(2)
C37 0.024(2) 0.027(2) 0.021(2) 0.0084(19) 0.0054(19) 0.010(2)
C19 0.024(3) 0.028(3) 0.029(3) -0.001(2) 0.000(2) 0.002(2)
C45 0.024(3) 0.018(2) 0.036(3) -0.001(2) 0.009(2) 0.0007(19)
C40 0.043(3) 0.021(2) 0.023(2) -0.003(2) -0.003(2) 0.013(2)
C22 0.026(3) 0.025(3) 0.032(3) -0.003(2) -0.003(2) 0.011(2)
C35 0.020(2) 0.022(2) 0.020(2) 0.0038(19) 0.0004(18) 0.0072(19)
C38 0.022(2) 0.028(2) 0.023(2) 0.009(2) 0.0024(19) 0.013(2)
C34 0.021(2) 0.030(3) 0.030(3) 0.011(2) -0.002(2) 0.004(2)
C32 0.035(3) 0.028(3) 0.015(2) 0.0011(19) 0.002(2) 0.006(2)
C44 0.016(2) 0.033(3) 0.035(3) 0.013(2) 0.005(2) 0.006(2)
C28 0.027(3) 0.021(2) 0.034(3) 0.007(2) 0.015(2) 0.003(2)
C13 0.020(2) 0.025(2) 0.031(3) 0.007(2) 0.007(2) 0.0086(19)
C20 0.022(3) 0.042(3) 0.029(3) 0.006(2) 0.000(2) 0.011(2)
C33 0.031(3) 0.024(2) 0.021(2) 0.007(2) -0.009(2) 0.000(2)
C43 0.030(3) 0.046(3) 0.034(3) 0.014(3) 0.018(2) 0.021(3)
C14 0.032(3) 0.045(3) 0.021(2) 0.007(2) 0.009(2) 0.007(2)
C8 0.066(4) 0.018(3) 0.046(3) 0.005(2) 0.027(3) -0.007(3)
C21 0.032(3) 0.036(3) 0.041(3) -0.002(2) 0.002(2) 0.021(2)
C9 0.041(3) 0.025(3) 0.067(4) 0.009(3) 0.016(3) 0.019(2)
C48 0.027(3) 0.034(3) 0.051(4) -0.003(3) 0.012(3) 0.004(2)
C15 0.034(3) 0.075(5) 0.019(3) 0.012(3) -0.001(2) 0.005(3)
C47 0.058(4) 0.049(4) 0.040(4) -0.008(3) 0.006(3) -0.024(3)
C46 0.045(4) 0.017(3) 0.094(6) 0.007(3) 0.021(4) 0.007(2)

loop_
_atom_type_symbol
_atom_type_description
_atom_type_scat_dispersion_real
_atom_type_scat_dispersion_imag
_atom_type_scat_source
C C 0.0033 0.0016 'International Tables Vol C Tables 4.2.6.8 and 6.1.1.4'
H H 0.0000 0.0000 'International Tables Vol C Tables 4.2.6.8 and 6.1.1.4'
N N 0.0061 0.0033 'International Tables Vol C Tables 4.2.6.8 and 6.1.1.4'
O O 0.0106 0.0060 'International Tables Vol C Tables 4.2.6.8 and 6.1.1.4'
Si Si 0.0817 0.0704 'International Tables Vol C Tables 4.2.6.8 and 6.1.1.4'
Sn Sn -0.6537 1.4246 'International Tables Vol C Tables 4.2.6.8 and 6.1.1.4'

loop_
_geom_angle_atom_site_label_1
_geom_angle_atom_site_label_2
_geom_angle_atom_site_label_3
_geom_angle
O1 Sn1 N1 93.82(13)
N1 Si1 C39 106.98(19)
N1 Si1 C36 110.57(19)
C39 Si1 C36 109.6(2)
N1 Si1 C42 108.80(19)
C39 Si1 C42 111.7(2)
C36 Si1 C42 109.2(2)
C1 N1 Si1 118.9(3)
C1 N1 Sn1 107.4(2)
Si1 N1 Sn1 133.62(19)
C45 O1 Sn1 128.3(3)
C3 C2 C1 119.4(4)
C3 C2 C10 118.9(4)
C1 C2 C10 121.5(4)
C6 C1 C2 118.6(4)
C6 C1 N1 120.4(4)
C2 C1 N1 121.0(4)
C6 C23 C30 113.5(3)
C6 C23 C24 111.4(3)
C30 C23 C24 113.7(3)
C31 C30 C35 118.2(4)
C31 C30 C23 122.6(4)
C35 C30 C23 119.2(4)
C3 C4 C5 117.3(4)
C3 C4 C7 122.1(4)
C5 C4 C7 120.5(4)
C5 C6 C1 119.9(4)
C5 C6 C23 119.9(4)
C1 C6 C23 120.1(4)
C9 C7 C8 110.6(5)
C9 C7 C4 110.4(4)
C8 C7 C4 114.1(4)
C37 C36 C38 109.6(4)
C37 C36 Si1 111.4(3)
C38 C36 Si1 116.6(3)
C4 C3 C2 122.4(4)
C6 C5 C4 122.3(4)
C16 C11 C12 116.5(4)
C16 C11 C10 122.2(4)
C12 C11 C10 121.2(4)
C19 C18 C17 120.2(5)
C25 C24 C29 118.0(4)
C25 C24 C23 122.8(4)
C29 C24 C23 119.2(4)
C30 C31 C32 120.4(5)
C17 C10 C2 110.7(4)
C17 C10 C11 112.2(4)
C2 C10 C11 113.6(4)
C13 C12 C11 121.8(4)
C22 C17 C18 118.0(4)
C22 C17 C10 122.5(4)
C18 C17 C10 119.5(4)
C44 C42 C43 109.6(4)
C44 C42 Si1 114.9(3)
C43 C42 Si1 113.5(3)
C27 C26 C25 120.3(4)
C28 C27 C26 119.3(4)
C28 C29 C24 121.0(4)
C40 C39 C41 110.6(4)
C40 C39 Si1 113.2(3)
C41 C39 Si1 117.1(3)
C26 C25 C24 120.9(4)
C15 C16 C11 121.6(5)
C20 C19 C18 120.9(5)
O1 C45 C48 110.3(4)
O1 C45 C46 106.2(4)
C48 C45 C46 109.8(5)
O1 C45 C47 108.7(4)
C48 C45 C47 110.7(5)
C46 C45 C47 111.0(5)
C21 C22 C17 121.1(5)
C34 C35 C30 120.9(4)
C33 C34 C35 120.5(5)
C33 C32 C31 120.5(5)
C27 C28 C29 120.4(4)
C14 C13 C12 119.9(5)
C19 C20 C21 119.4(5)
C34 C33 C32 119.4(4)
C15 C14 C13 119.9(5)
C20 C21 C22 120.4(5)
C14 C15 C16 120.3(5)

loop_
_geom_bond_atom_site_label_1
_geom_bond_atom_site_label_2
_geom_bond_distance
Sn1 O1 2.006(3)
Sn1 N1 2.107(4)
Si1 N1 1.777(4)
Si1 C39 1.883(5)
Si1 C36 1.902(4)
Si1 C42 1.905(5)
N1 C1 1.452(5)
O1 C45 1.437(6)
C2 C3 1.401(6)
C2 C1 1.413(6)
C2 C10 1.527(6)
C1 C6 1.409(6)
C23 C6 1.529(6)
C23 C30 1.530(6)
C23 C24 1.533(6)
C30 C31 1.394(6)
C30 C35 1.399(6)
C4 C3 1.389(6)
C4 C5 1.393(6)
C4 C7 1.528(6)
C6 C5 1.390(6)
C7 C9 1.508(7)
C7 C8 1.516(7)
C36 C37 1.537(6)
C36 C38 1.540(6)
C11 C16 1.393(6)
C11 C12 1.400(7)
C11 C10 1.530(6)
C18 C19 1.388(7)
C18 C17 1.413(7)
C24 C25 1.394(6)
C24 C29 1.395(6)
C31 C32 1.396(7)
C10 C17 1.524(6)
C12 C13 1.387(7)
C17 C22 1.391(7)
C42 C44 1.537(7)
C42 C43 1.545(7)
C26 C27 1.387(7)
C26 C25 1.392(7)
C27 C28 1.385(7)
C29 C28 1.388(7)
C39 C40 1.530(6)
C39 C41 1.548(6)
C16 C15 1.388(8)
C19 C20 1.382(8)
C45 C48 1.504(7)
C45 C46 1.524(8)
C45 C47 1.525(8)
C22 C21 1.391(7)
C35 C34 1.389(7)
C34 C33 1.376(8)
C32 C33 1.388(8)
C13 C14 1.371(7)
C20 C21 1.383(8)
C14 C15 1.370(8)
